data_1573381
_journal_paper_doi 10.1039/D4DT02923B
_chemical_formula_moiety 'C21 H29 Al N2 O4'
_chemical_formula_sum 'C22 H29 Al N O4'
_chemical_formula_weight 398.44
_space_group_crystal_system triclinic
_space_group_IT_number 2
_space_group_name_Hall '-P 1'
_space_group_name_H-M_alt 'P -1'
_atom_sites_solution_hydrogens geom
_atom_sites_solution_primary dual
_audit_creation_date 2019-10-28
_audit_creation_method
;
Olex2 1.3-ac4
(compiled 2019.04.23 svn.r3594 for Rigaku Oxford Diffraction, GUI svn.r5739)
;
_audit_update_record
;
2023-01-13 deposited with the CCDC.	2024-11-28 downloaded from the CCDC.
;
_cell_angle_alpha 79.573(5)
_cell_angle_beta 86.427(5)
_cell_angle_gamma 88.799(5)
_cell_formula_units_Z 2
_cell_length_a 7.0781(4)
_cell_length_b 11.3798(6)
_cell_length_c 12.8321(8)
_cell_measurement_reflns_used 4891
_cell_measurement_temperature 93(2)
_cell_measurement_theta_max 26.5090
_cell_measurement_theta_min 1.6550
_cell_volume 1014.50(10)
_computing_cell_refinement 'CrysAlisPro 1.171.41.36a (Rigaku OD, 2019)'
_computing_data_collection 'CrysAlisPro 1.171.41.36a (Rigaku OD, 2019)'
_computing_data_reduction 'CrysAlisPro 1.171.41.36a (Rigaku OD, 2019)'
_computing_molecular_graphics 'Olex2 (Dolomanov et al., 2009)'
_computing_publication_material 'Olex2 (Dolomanov et al., 2009)'
_computing_structure_refinement 'ShelXL (Sheldrick, 2015)'
_computing_structure_solution 'ShelXT (Sheldrick, 2015)'
_diffrn_ambient_temperature 293(2)
_diffrn_detector 'Hybrid Pixel Array Detector'
_diffrn_detector_area_resol_mean 10.0000
_diffrn_measured_fraction_theta_full 0.998
_diffrn_measured_fraction_theta_max 0.941
_diffrn_measurement_details
;
List of Runs (angles in degrees, time in seconds):

  # Type    Start    End  Width  t~exp~   \w     \q     \k     \f   Frames
#--------------------------------------------------------------------------
  1  \w     -9.00  17.00   0.50   11.91    --   10.60  82.00 -30.00   52
  2  \w    -17.00 100.00   0.50   11.91    --   10.60  82.00 -60.00  234
  3  \w     32.00  58.00   0.50   11.91    --   10.60  57.00  60.00   52
  4  \w    -79.00 -54.00   0.50   11.91    --   10.60 -57.00 150.00   50
  5  \w     -8.00  22.00   0.50   11.91    --   10.60  57.00  60.00   60
  6  \w    -12.00 100.00   0.50   11.91    --   10.60  38.00 150.00  224
  7  \w     -3.00  43.00   0.50   11.91    --   10.60  82.00 120.00   92
  8  \w    -14.00  31.00   0.50   11.91    --   10.60  82.00-150.00   90
  9  \w     52.00  78.00   0.50   11.91    --   10.60  82.00-150.00   52
 10  \w    -13.00  30.00   0.50   11.91    --   10.60  82.00  60.00   86
 11  \w    -27.00  41.00   0.50   11.91    --   10.60 -57.00 150.00  136
 12  \w     47.00  99.00   0.50   11.91    --   10.60  77.00-120.00  104
 13  \w    -98.00 -73.00   0.50   11.91    --  -10.90 -38.00 -90.00   50
 14  \w    -92.00 -60.00   0.50   11.91    --  -10.90 -82.00-150.00   64
 15  \w    -20.00   5.00   0.50   11.91    --  -10.90 -82.00  90.00   50
 16  \w    -14.00  26.00   0.50   11.91    --  -10.90 -38.00 -90.00   80
 17  \w    -98.00 -31.00   0.50   11.91    --  -10.90 -77.00-120.00  134
;
_diffrn_measurement_device 'four-circle diffractometer'
_diffrn_measurement_device_type 'XtaLAB Pro II AFC12 (RINC): Kappa single'
_diffrn_measurement_method '\w scans'
_diffrn_orient_matrix_type 'CrysAlisPro convention (1999,Acta A55,543-557)'
_diffrn_orient_matrix_UB_11 0.0312221000
_diffrn_orient_matrix_UB_12 0.0499578000
_diffrn_orient_matrix_UB_13 -0.0381889000
_diffrn_orient_matrix_UB_21 -0.0306214000
_diffrn_orient_matrix_UB_22 0.0387011000
_diffrn_orient_matrix_UB_23 0.0353760000
_diffrn_orient_matrix_UB_31 0.0903878000
_diffrn_orient_matrix_UB_32 -0.0048399000
_diffrn_orient_matrix_UB_33 0.0214530000
_diffrn_radiation_monochromator mirror
_diffrn_radiation_probe x-ray
_diffrn_radiation_type 'Mo K\a'
_diffrn_radiation_wavelength 0.71073
_diffrn_reflns_av_R_equivalents 0.0738
_diffrn_reflns_av_unetI/netI 0.0897
_diffrn_reflns_Laue_measured_fraction_full 0.998
_diffrn_reflns_Laue_measured_fraction_max 0.941
_diffrn_reflns_limit_h_max 6
_diffrn_reflns_limit_h_min -8
_diffrn_reflns_limit_k_max 14
_diffrn_reflns_limit_k_min -14
_diffrn_reflns_limit_l_max 16
_diffrn_reflns_limit_l_min -16
_diffrn_reflns_number 13393
_diffrn_reflns_point_group_measured_fraction_full 0.998
_diffrn_reflns_point_group_measured_fraction_max 0.941
_diffrn_reflns_theta_full 25.242
_diffrn_reflns_theta_max 27.008
_diffrn_reflns_theta_min 1.616
_diffrn_source 'micro-focus sealed X-ray tube'
_diffrn_source_type 'Rigaku (Mo) X-ray Source'
_exptl_absorpt_coefficient_mu 0.128
_exptl_absorpt_correction_T_max 1.00000
_exptl_absorpt_correction_T_min 0.23673
_exptl_absorpt_correction_type multi-scan
_exptl_absorpt_process_details
;
CrysAlisPro 1.171.41.36a (Rigaku Oxford Diffraction, 2019)
Empirical absorption correction using spherical harmonics,
 implemented in SCALE3 ABSPACK scaling algorithm.
;
_exptl_crystal_colour 'clear light colourless'
_exptl_crystal_colour_lustre clear
_exptl_crystal_colour_modifier light
_exptl_crystal_colour_primary colourless
_exptl_crystal_density_diffrn 1.304
_exptl_crystal_description block
_exptl_crystal_F_000 426
_exptl_crystal_size_max 0.2
_exptl_crystal_size_mid 0.2
_exptl_crystal_size_min 0.2
_refine_diff_density_max 0.797
_refine_diff_density_min -0.462
_refine_diff_density_rms 0.124
_refine_ls_extinction_coef 0.020(5)
_refine_ls_extinction_expression Fc^*^=kFc[1+0.001xFc^2^\l^3^/sin(2\q)]^-1/4^
_refine_ls_extinction_method 'SHELXL-2018/3 (Sheldrick 2018)'
_refine_ls_goodness_of_fit_ref 1.024
_refine_ls_hydrogen_treatment constr
_refine_ls_matrix_type full
_refine_ls_number_parameters 259
_refine_ls_number_reflns 4162
_refine_ls_number_restraints 0
_refine_ls_restrained_S_all 1.024
_refine_ls_R_factor_all 0.1029
_refine_ls_R_factor_gt 0.0679
_refine_ls_shift/su_max 0.000
_refine_ls_shift/su_mean 0.000
_refine_ls_structure_factor_coef Fsqd
_refine_ls_weighting_details 'w=1/[\s^2^(Fo^2^)+(0.1141P)^2^] where P=(Fo^2^+2Fc^2^)/3'
_refine_ls_weighting_scheme calc
_refine_ls_wR_factor_gt 0.1680
_refine_ls_wR_factor_ref 0.1935
_reflns_Friedel_coverage 0.000
_reflns_number_gt 2881
_reflns_number_total 4162
_reflns_threshold_expression 'I > 2\s(I)'
_cod_data_source_file d4dt02923b3.cif
_cod_data_source_block chen-n2o2al
_cod_database_code 1573381
_shelx_shelxl_version_number 2018/3
_chemical_oxdiff_formula 'C19 H23 N2 O4 Al1'
_shelx_space_group_comment
;
The symmetry employed for this shelxl refinement is uniquely defined
by the following loop, which should always be used as a source of
symmetry information in preference to the above space-group names.
They are only intended as comments.
;
_diffrn_oxdiff_digest_frames
;
018ad0ed9619276e1c7a4b6a672648106500025715a
;
_reflns_odcompleteness_completeness 98.74
_reflns_odcompleteness_iscentric 1
_reflns_odcompleteness_theta 26.32
_olex2_refinement_description
;
1. Fixed Uiso
 At 1.2 times of:
  All C(H) groups, All C(H,H) groups
 At 1.5 times of:
  All C(H,H,H) groups
2.a Secondary CH2 refined with riding coordinates:
 C2(H2A,H2B), C3(H3A,H3B), C5(H5A,H5B), C13(H13A,H13B)
2.b Aromatic/amide H refined with riding coordinates:
 C7(H7), C9(H9), C10(H10), C16(H16), C17(H17), C19(H19)
2.c Idealised Me refined as rotating group:
 C1(H1A,H1B,H1C), C4(H4A,H4B,H4C), C12(H12A,H12B,H12C), C20(H20A,H20B,H20C),
 C21(H21A,H21B,H21C)
;
_olex2_submission_special_instructions 'No special instructions were received'
_oxdiff_exptl_absorpt_empirical_details
;
Empirical correction (ABSPACK) includes:
- Absorption correction using spherical harmonics
- Frame scaling
;
_oxdiff_exptl_absorpt_empirical_full_max 2.246
_oxdiff_exptl_absorpt_empirical_full_min 0.284

loop_
_space_group_symop_operation_xyz
'x, y, z'
'-x, -y, -z'

loop_
_atom_site_label
_atom_site_type_symbol
_atom_site_fract_x
_atom_site_fract_y
_atom_site_fract_z
_atom_site_U_iso_or_equiv
_atom_site_adp_type
_atom_site_occupancy
_atom_site_site_symmetry_order
_atom_site_calc_flag
_atom_site_refinement_flags_posn
_atom_site_refinement_flags_adp
_atom_site_refinement_flags_occupancy
_atom_site_disorder_assembly
_atom_site_disorder_group
Al1 Al 0.31208(10) 0.39483(7) 0.72415(5) 0.0249(3) Uani 1 1 d . . . . .
O1 O 0.2594(2) 0.41306(15) 0.58916(12) 0.0269(4) Uani 1 1 d . . . . .
O2 O 0.1859(2) 0.52880(16) 0.74552(13) 0.0321(5) Uani 1 1 d . . . . .
O3 O 0.1481(3) 0.05654(17) 0.35854(15) 0.0411(5) Uani 1 1 d . . . . .
O4 O 0.3857(3) 0.88180(16) 0.96052(14) 0.0352(5) Uani 1 1 d . . . . .
N1 N 0.5628(3) 0.45987(18) 0.76197(15) 0.0248(5) Uani 1 1 d . . . . .
N2 N 0.5386(3) 0.24533(17) 0.68326(14) 0.0245(5) Uani 1 1 d . . . . .
C1 C 0.5825(4) 0.4257(2) 0.87848(18) 0.0306(6) Uani 1 1 d . . . . .
H1A H 0.477604 0.457843 0.915761 0.046 Uiso 1 1 calc GR . . . .
H1B H 0.698507 0.457081 0.896590 0.046 Uiso 1 1 calc GR . . . .
H1C H 0.584159 0.340213 0.898162 0.046 Uiso 1 1 calc GR . . . .
C2 C 0.7295(3) 0.4142(2) 0.70325(19) 0.0267(6) Uani 1 1 d . . . . .
H2A H 0.845562 0.437313 0.730210 0.032 Uiso 1 1 calc R . . . .
H2B H 0.729043 0.449089 0.628475 0.032 Uiso 1 1 calc R . . . .
C3 C 0.7219(3) 0.2802(2) 0.71675(19) 0.0263(6) Uani 1 1 d . . . . .
H3A H 0.824625 0.251354 0.674122 0.032 Uiso 1 1 calc R . . . .
H3B H 0.736379 0.244783 0.790499 0.032 Uiso 1 1 calc R . . . .
C4 C 0.4959(4) 0.1209(2) 0.73422(19) 0.0331(7) Uani 1 1 d . . . . .
H4A H 0.483315 0.115538 0.809845 0.050 Uiso 1 1 calc GR . . . .
H4B H 0.596973 0.069136 0.716318 0.050 Uiso 1 1 calc GR . . . .
H4C H 0.379799 0.097080 0.709594 0.050 Uiso 1 1 calc GR . . . .
C5 C 0.5557(3) 0.2511(2) 0.56570(18) 0.0263(6) Uani 1 1 d . . . . .
H5A H 0.612377 0.326446 0.532206 0.032 Uiso 1 1 calc R . . . .
H5B H 0.639109 0.187271 0.549478 0.032 Uiso 1 1 calc R . . . .
C6 C 0.3694(3) 0.2401(2) 0.52082(17) 0.0240(6) Uani 1 1 d . . . . .
C7 C 0.3357(3) 0.1533(2) 0.46100(18) 0.0271(6) Uani 1 1 d . . . . .
H7 H 0.429280 0.096514 0.452802 0.032 Uiso 1 1 calc R . . . .
C8 C 0.1667(4) 0.1491(2) 0.41328(19) 0.0279(6) Uani 1 1 d . . . . .
C9 C 0.0283(4) 0.2364(2) 0.42235(18) 0.0274(6) Uani 1 1 d . . . . .
H9 H -0.084801 0.235754 0.389305 0.033 Uiso 1 1 calc R . . . .
C10 C 0.0610(3) 0.3242(2) 0.48108(18) 0.0259(6) Uani 1 1 d . . . . .
H10 H -0.030555 0.383103 0.486092 0.031 Uiso 1 1 calc R . . . .
C11 C 0.2287(4) 0.3262(2) 0.53295(17) 0.0247(6) Uani 1 1 d . . . . .
C12 C -0.0358(4) 0.0330(2) 0.3300(2) 0.0380(7) Uani 1 1 d . . . . .
H12A H -0.078469 0.099134 0.279126 0.057 Uiso 1 1 calc GR . . . .
H12B H -0.121073 0.022052 0.392078 0.057 Uiso 1 1 calc GR . . . .
H12C H -0.032271 -0.038157 0.299553 0.057 Uiso 1 1 calc GR . . . .
C13 C 0.5624(4) 0.5942(2) 0.73123(19) 0.0280(6) Uani 1 1 d . . . . .
H13A H 0.686684 0.623564 0.740760 0.034 Uiso 1 1 calc R . . . .
H13B H 0.538124 0.616198 0.656610 0.034 Uiso 1 1 calc R . . . .
C14 C 0.4170(4) 0.6534(2) 0.79502(18) 0.0261(6) Uani 1 1 d . . . . .
C15 C 0.2294(4) 0.6136(2) 0.79924(18) 0.0248(6) Uani 1 1 d . . . . .
C16 C 0.0940(4) 0.6667(2) 0.85992(18) 0.0280(6) Uani 1 1 d . . . . .
H16 H -0.030591 0.640865 0.864710 0.034 Uiso 1 1 calc R . . . .
C17 C 0.1392(4) 0.7565(2) 0.91313(18) 0.0272(6) Uani 1 1 d . . . . .
H17 H 0.045674 0.790741 0.952573 0.033 Uiso 1 1 calc R . . . .
C18 C 0.3249(4) 0.7956(2) 0.90758(18) 0.0257(6) Uani 1 1 d . . . . .
C19 C 0.4627(4) 0.7436(2) 0.8489(2) 0.0289(6) Uani 1 1 d . . . . .
H19 H 0.587194 0.769271 0.845516 0.035 Uiso 1 1 calc R . . . .
C20 C 0.2431(4) 0.9554(2) 1.0010(2) 0.0333(7) Uani 1 1 d . . . . .
H20A H 0.167087 0.992253 0.944416 0.050 Uiso 1 1 calc GR . . . .
H20B H 0.302180 1.016059 1.030463 0.050 Uiso 1 1 calc GR . . . .
H20C H 0.164446 0.907123 1.055165 0.050 Uiso 1 1 calc GR . . . .
C21 C 0.1832(4) 0.2756(2) 0.83492(19) 0.0338(7) Uani 1 1 d . . . . .
H21A H 0.078464 0.312931 0.867929 0.051 Uiso 1 1 calc GR . . . .
H21B H 0.270611 0.243777 0.887366 0.051 Uiso 1 1 calc GR . . . .
H21C H 0.137621 0.212104 0.803416 0.051 Uiso 1 1 calc GR . . . .

loop_
_atom_site_aniso_label
_atom_site_aniso_U_11
_atom_site_aniso_U_22
_atom_site_aniso_U_33
_atom_site_aniso_U_23
_atom_site_aniso_U_13
_atom_site_aniso_U_12
Al1 0.0205(5) 0.0334(5) 0.0208(4) -0.0039(3) -0.0048(3) -0.0005(3)
O1 0.0258(10) 0.0325(10) 0.0231(9) -0.0059(8) -0.0069(7) 0.0039(8)
O2 0.0249(11) 0.0395(11) 0.0376(10) -0.0189(9) -0.0127(8) 0.0048(8)
O3 0.0344(12) 0.0423(12) 0.0536(13) -0.0242(10) -0.0134(9) 0.0013(9)
O4 0.0276(11) 0.0387(11) 0.0448(11) -0.0202(9) -0.0077(8) -0.0002(8)
N1 0.0225(12) 0.0305(12) 0.0210(11) -0.0035(9) -0.0024(9) 0.0017(9)
N2 0.0218(12) 0.0291(12) 0.0213(10) 0.0001(9) -0.0043(9) -0.0019(9)
C1 0.0298(16) 0.0378(16) 0.0242(13) -0.0030(12) -0.0099(11) -0.0009(12)
C2 0.0183(14) 0.0342(15) 0.0278(13) -0.0053(11) -0.0044(10) -0.0013(11)
C3 0.0180(14) 0.0341(15) 0.0266(13) -0.0040(11) -0.0058(10) 0.0048(11)
C4 0.0322(16) 0.0353(16) 0.0296(14) 0.0011(12) -0.0042(12) 0.0001(12)
C5 0.0240(15) 0.0328(15) 0.0223(12) -0.0050(11) -0.0029(11) 0.0009(11)
C6 0.0215(14) 0.0306(14) 0.0177(12) 0.0013(10) -0.0014(10) 0.0009(11)
C7 0.0238(15) 0.0298(15) 0.0267(13) -0.0027(11) -0.0023(11) 0.0027(11)
C8 0.0277(16) 0.0339(15) 0.0228(13) -0.0062(11) -0.0026(11) -0.0015(12)
C9 0.0220(15) 0.0381(16) 0.0208(12) -0.0009(11) -0.0038(10) -0.0006(11)
C10 0.0208(14) 0.0334(15) 0.0222(12) -0.0021(11) -0.0010(11) 0.0037(11)
C11 0.0273(15) 0.0293(15) 0.0164(12) -0.0019(11) 0.0008(10) 0.0012(11)
C12 0.0408(18) 0.0375(17) 0.0377(15) -0.0057(13) -0.0183(13) -0.0062(13)
C13 0.0293(16) 0.0290(14) 0.0249(13) -0.0021(11) -0.0027(11) -0.0026(11)
C14 0.0259(15) 0.0289(15) 0.0226(13) -0.0013(11) -0.0040(11) 0.0004(11)
C15 0.0263(15) 0.0284(14) 0.0202(12) -0.0037(11) -0.0081(10) 0.0023(11)
C16 0.0216(15) 0.0360(16) 0.0266(13) -0.0044(12) -0.0054(11) -0.0026(11)
C17 0.0257(15) 0.0334(15) 0.0216(12) -0.0031(11) -0.0007(10) 0.0036(11)
C18 0.0279(15) 0.0265(14) 0.0241(13) -0.0062(11) -0.0074(11) -0.0022(11)
C19 0.0209(15) 0.0321(15) 0.0328(14) -0.0025(12) -0.0027(11) -0.0031(11)
C20 0.0334(17) 0.0329(15) 0.0355(15) -0.0105(12) -0.0055(12) 0.0016(12)
C21 0.0245(15) 0.0446(17) 0.0309(14) -0.0039(12) 0.0003(12) 0.0013(12)

loop_
_atom_type_symbol
_atom_type_description
_atom_type_scat_dispersion_real
_atom_type_scat_dispersion_imag
_atom_type_scat_source
C C 0.0033 0.0016 'International Tables Vol C Tables 4.2.6.8 and 6.1.1.4'
H H 0.0000 0.0000 'International Tables Vol C Tables 4.2.6.8 and 6.1.1.4'
Al Al 0.0645 0.0514 'International Tables Vol C Tables 4.2.6.8 and 6.1.1.4'
N N 0.0061 0.0033 'International Tables Vol C Tables 4.2.6.8 and 6.1.1.4'
O O 0.0106 0.0060 'International Tables Vol C Tables 4.2.6.8 and 6.1.1.4'

loop_
_geom_angle_atom_site_label_1
_geom_angle_atom_site_label_2
_geom_angle_atom_site_label_3
_geom_angle
_geom_angle_site_symmetry_1
_geom_angle_site_symmetry_3
_geom_angle_publ_flag
O1 Al1 O2 93.94(8) . . ?
O1 Al1 N1 119.00(8) . . ?
O1 Al1 N2 85.55(7) . . ?
O1 Al1 C21 122.09(10) . . ?
O2 Al1 N1 91.64(8) . . ?
O2 Al1 N2 167.32(8) . . ?
O2 Al1 C21 100.31(10) . . ?
N1 Al1 N2 77.64(8) . . ?
C21 Al1 N1 116.33(10) . . ?
C21 Al1 N2 90.62(9) . . ?
C11 O1 Al1 127.44(14) . . ?
C15 O2 Al1 131.05(16) . . ?
C8 O3 C12 117.5(2) . . ?
C18 O4 C20 116.87(19) . . ?
C1 N1 Al1 109.25(14) . . ?
C1 N1 C2 109.80(18) . . ?
C1 N1 C13 109.28(19) . . ?
C2 N1 Al1 111.95(14) . . ?
C2 N1 C13 107.09(18) . . ?
C13 N1 Al1 109.41(15) . . ?
C3 N2 Al1 105.89(14) . . ?
C3 N2 C4 109.63(18) . . ?
C3 N2 C5 108.09(17) . . ?
C4 N2 Al1 115.78(14) . . ?
C4 N2 C5 108.25(19) . . ?
C5 N2 Al1 108.97(14) . . ?
N1 C1 H1A 109.5 . . ?
N1 C1 H1B 109.5 . . ?
N1 C1 H1C 109.5 . . ?
H1A C1 H1B 109.5 . . ?
H1A C1 H1C 109.5 . . ?
H1B C1 H1C 109.5 . . ?
N1 C2 H2A 109.7 . . ?
N1 C2 H2B 109.7 . . ?
N1 C2 C3 110.0(2) . . ?
H2A C2 H2B 108.2 . . ?
C3 C2 H2A 109.7 . . ?
C3 C2 H2B 109.7 . . ?
N2 C3 C2 109.35(19) . . ?
N2 C3 H3A 109.8 . . ?
N2 C3 H3B 109.8 . . ?
C2 C3 H3A 109.8 . . ?
C2 C3 H3B 109.8 . . ?
H3A C3 H3B 108.3 . . ?
N2 C4 H4A 109.5 . . ?
N2 C4 H4B 109.5 . . ?
N2 C4 H4C 109.5 . . ?
H4A C4 H4B 109.5 . . ?
H4A C4 H4C 109.5 . . ?
H4B C4 H4C 109.5 . . ?
N2 C5 H5A 109.1 . . ?
N2 C5 H5B 109.1 . . ?
H5A C5 H5B 107.9 . . ?
C6 C5 N2 112.36(19) . . ?
C6 C5 H5A 109.1 . . ?
C6 C5 H5B 109.1 . . ?
C7 C6 C5 122.2(2) . . ?
C7 C6 C11 119.3(2) . . ?
C11 C6 C5 118.4(2) . . ?
C6 C7 H7 119.1 . . ?
C8 C7 C6 121.7(2) . . ?
C8 C7 H7 119.1 . . ?
O3 C8 C7 116.2(2) . . ?
O3 C8 C9 124.4(2) . . ?
C7 C8 C9 119.4(2) . . ?
C8 C9 H9 120.3 . . ?
C10 C9 C8 119.4(2) . . ?
C10 C9 H9 120.3 . . ?
C9 C10 H10 119.3 . . ?
C9 C10 C11 121.4(2) . . ?
C11 C10 H10 119.3 . . ?
O1 C11 C6 120.4(2) . . ?
O1 C11 C10 120.8(2) . . ?
C10 C11 C6 118.7(2) . . ?
O3 C12 H12A 109.5 . . ?
O3 C12 H12B 109.5 . . ?
O3 C12 H12C 109.5 . . ?
H12A C12 H12B 109.5 . . ?
H12A C12 H12C 109.5 . . ?
H12B C12 H12C 109.5 . . ?
N1 C13 H13A 109.0 . . ?
N1 C13 H13B 109.0 . . ?
H13A C13 H13B 107.8 . . ?
C14 C13 N1 112.90(19) . . ?
C14 C13 H13A 109.0 . . ?
C14 C13 H13B 109.0 . . ?
C15 C14 C13 117.2(2) . . ?
C19 C14 C13 122.4(2) . . ?
C19 C14 C15 120.4(2) . . ?
O2 C15 C14 120.1(2) . . ?
O2 C15 C16 122.3(2) . . ?
C16 C15 C14 117.6(2) . . ?
C15 C16 H16 119.0 . . ?
C17 C16 C15 122.0(2) . . ?
C17 C16 H16 119.0 . . ?
C16 C17 H17 120.1 . . ?
C16 C17 C18 119.8(2) . . ?
C18 C17 H17 120.1 . . ?
O4 C18 C17 124.3(2) . . ?
O4 C18 C19 116.2(2) . . ?
C19 C18 C17 119.5(2) . . ?
C14 C19 H19 119.6 . . ?
C18 C19 C14 120.7(2) . . ?
C18 C19 H19 119.6 . . ?
O4 C20 H20A 109.5 . . ?
O4 C20 H20B 109.5 . . ?
O4 C20 H20C 109.5 . . ?
H20A C20 H20B 109.5 . . ?
H20A C20 H20C 109.5 . . ?
H20B C20 H20C 109.5 . . ?
Al1 C21 H21A 109.5 . . ?
Al1 C21 H21B 109.5 . . ?
Al1 C21 H21C 109.5 . . ?
H21A C21 H21B 109.5 . . ?
H21A C21 H21C 109.5 . . ?
H21B C21 H21C 109.5 . . ?

loop_
_geom_bond_atom_site_label_1
_geom_bond_atom_site_label_2
_geom_bond_distance
_geom_bond_site_symmetry_2
_geom_bond_publ_flag
Al1 O1 1.7691(17) . ?
Al1 O2 1.8057(19) . ?
Al1 N1 2.055(2) . ?
Al1 N2 2.418(2) . ?
Al1 C21 1.971(2) . ?
O1 C11 1.353(3) . ?
O2 C15 1.335(3) . ?
O3 C8 1.380(3) . ?
O3 C12 1.418(3) . ?
O4 C18 1.380(3) . ?
O4 C20 1.430(3) . ?
N1 C1 1.490(3) . ?
N1 C2 1.495(3) . ?
N1 C13 1.508(3) . ?
N2 C3 1.476(3) . ?
N2 C4 1.477(3) . ?
N2 C5 1.495(3) . ?
C1 H1A 0.9600 . ?
C1 H1B 0.9600 . ?
C1 H1C 0.9600 . ?
C2 H2A 0.9700 . ?
C2 H2B 0.9700 . ?
C2 C3 1.505(3) . ?
C3 H3A 0.9700 . ?
C3 H3B 0.9700 . ?
C4 H4A 0.9600 . ?
C4 H4B 0.9600 . ?
C4 H4C 0.9600 . ?
C5 H5A 0.9700 . ?
C5 H5B 0.9700 . ?
C5 C6 1.488(3) . ?
C6 C7 1.388(3) . ?
C6 C11 1.404(3) . ?
C7 H7 0.9300 . ?
C7 C8 1.383(3) . ?
C8 C9 1.395(3) . ?
C9 H9 0.9300 . ?
C9 C10 1.387(3) . ?
C10 H10 0.9300 . ?
C10 C11 1.399(3) . ?
C12 H12A 0.9600 . ?
C12 H12B 0.9600 . ?
C12 H12C 0.9600 . ?
C13 H13A 0.9700 . ?
C13 H13B 0.9700 . ?
C13 C14 1.499(3) . ?
C14 C15 1.407(4) . ?
C14 C19 1.392(3) . ?
C15 C16 1.394(3) . ?
C16 H16 0.9300 . ?
C16 C17 1.381(3) . ?
C17 H17 0.9300 . ?
C17 C18 1.390(4) . ?
C18 C19 1.383(3) . ?
C19 H19 0.9300 . ?
C20 H20A 0.9600 . ?
C20 H20B 0.9600 . ?
C20 H20C 0.9600 . ?
C21 H21A 0.9600 . ?
C21 H21B 0.9600 . ?
C21 H21C 0.9600 . ?

loop_
_geom_torsion_atom_site_label_1
_geom_torsion_atom_site_label_2
_geom_torsion_atom_site_label_3
_geom_torsion_atom_site_label_4
_geom_torsion
_geom_torsion_site_symmetry_1
_geom_torsion_site_symmetry_2
_geom_torsion_site_symmetry_3
_geom_torsion_site_symmetry_4
_geom_torsion_publ_flag
Al1 O1 C11 C6 -59.7(3) . . . . ?
Al1 O1 C11 C10 123.9(2) . . . . ?
Al1 O2 C15 C14 39.5(3) . . . . ?
Al1 O2 C15 C16 -141.2(2) . . . . ?
Al1 N1 C2 C3 -51.3(2) . . . . ?
Al1 N1 C13 C14 65.9(2) . . . . ?
Al1 N2 C3 C2 -31.7(2) . . . . ?
Al1 N2 C5 C6 -54.5(2) . . . . ?
O1 Al1 O2 C15 -138.7(2) . . . . ?
O2 Al1 O1 C11 -146.20(18) . . . . ?
O2 C15 C16 C17 -178.3(2) . . . . ?
O3 C8 C9 C10 178.8(2) . . . . ?
O4 C18 C19 C14 178.2(2) . . . . ?
N1 Al1 O1 C11 119.73(18) . . . . ?
N1 Al1 O2 C15 -19.5(2) . . . . ?
N1 C2 C3 N2 55.0(2) . . . . ?
N1 C13 C14 C15 -52.8(3) . . . . ?
N1 C13 C14 C19 126.9(2) . . . . ?
N2 Al1 O1 C11 46.50(18) . . . . ?
N2 Al1 O2 C15 -51.4(4) . . . . ?
N2 C5 C6 C7 -124.4(2) . . . . ?
N2 C5 C6 C11 60.5(3) . . . . ?
C1 N1 C2 C3 70.2(2) . . . . ?
C1 N1 C13 C14 -53.6(3) . . . . ?
C2 N1 C13 C14 -172.52(19) . . . . ?
C3 N2 C5 C6 -169.2(2) . . . . ?
C4 N2 C3 C2 -157.3(2) . . . . ?
C4 N2 C5 C6 72.2(2) . . . . ?
C5 N2 C3 C2 84.9(2) . . . . ?
C5 C6 C7 C8 -175.3(2) . . . . ?
C5 C6 C11 O1 -3.5(3) . . . . ?
C5 C6 C11 C10 173.0(2) . . . . ?
C6 C7 C8 O3 -178.16(19) . . . . ?
C6 C7 C8 C9 2.1(3) . . . . ?
C7 C6 C11 O1 -178.73(18) . . . . ?
C7 C6 C11 C10 -2.2(3) . . . . ?
C7 C8 C9 C10 -1.5(3) . . . . ?
C8 C9 C10 C11 -1.0(3) . . . . ?
C9 C10 C11 O1 179.39(18) . . . . ?
C9 C10 C11 C6 2.8(3) . . . . ?
C11 C6 C7 C8 -0.3(3) . . . . ?
C12 O3 C8 C7 165.7(2) . . . . ?
C12 O3 C8 C9 -14.6(3) . . . . ?
C13 N1 C2 C3 -171.23(19) . . . . ?
C13 C14 C15 O2 -1.7(3) . . . . ?
C13 C14 C15 C16 178.9(2) . . . . ?
C13 C14 C19 C18 -179.6(2) . . . . ?
C14 C15 C16 C17 1.0(3) . . . . ?
C15 C14 C19 C18 0.1(3) . . . . ?
C15 C16 C17 C18 -0.5(4) . . . . ?
C16 C17 C18 O4 -177.8(2) . . . . ?
C16 C17 C18 C19 -0.2(3) . . . . ?
C17 C18 C19 C14 0.5(3) . . . . ?
C19 C14 C15 O2 178.6(2) . . . . ?
C19 C14 C15 C16 -0.8(3) . . . . ?
C20 O4 C18 C17 -16.3(3) . . . . ?
C20 O4 C18 C19 166.1(2) . . . . ?
C21 Al1 O1 C11 -41.4(2) . . . . ?
C21 Al1 O2 C15 97.7(2) . . . . ?
